data_2001848
loop_
_publ_author_name
'Zhang, H.'
'Jia, L.'
'Hosmane, N. S.'

_publ_section_title
;The first zwitterionic and bent-sandwiched hafnacarborane
 4',5,5',6-Li(THF)-1,1'-<i>commo</i>-Hf(THF)Cl[2-(SiMe~3~)-3-(Me)-2,3-C~2~B~4~H~4~]~2~
;
_journal_issue 3
_journal_name_full 'Acta Crystallographica Section C'
_journal_page_first 453
_journal_page_last 456
_journal_paper_doi 10.1107/S0108270192008138
_journal_volume 49
_journal_year 1993
_chemical_formula_moiety 'C20 H48 B8 Cl1 Hf1 Li1 O2 Si2'
_chemical_formula_sum 'C20 H48 B8 Cl Hf Li O2 Si2'
_chemical_formula_weight 684.1
_symmetry_cell_setting monoclinic
_symmetry_space_group_name_Hall '-P 2ybc'
_symmetry_space_group_name_H-M 'P 1 21/c 1'
_cell_angle_alpha 90
_cell_angle_beta 90.41(3)
_cell_angle_gamma 90
_cell_formula_units_Z 4
_cell_length_a 16.821(5)
_cell_length_b 16.277(5)
_cell_length_c 12.131(5)
_cell_volume 3321(2)
_diffrn_radiation_type Mo
_diffrn_radiation_wavelength 0.71073
_exptl_absorpt_coefficient_mu 3.474
_exptl_crystal_density_diffrn 1.368
_exptl_crystal_F_000 1376
_cod_data_source_file cr1005.cif
_cod_data_source_block cr1005_structure_1_of_1
_cod_depositor_comments
;
 Marking attached hydrogen atoms.

 Antanas Vaitkus,
 2017-03-27
;
_cod_original_formula_sum 'C20 H48 B8 Cl1 Hf1 Li1 O2 Si2'
_cod_database_code 2001848

loop_
_atom_site_label
_atom_site_fract_x
_atom_site_fract_y
_atom_site_fract_z
_atom_site_U_iso_or_equiv
_atom_site_attached_hydrogens
Hf .27690(10) .05310(10) .13010(10) .0570(10) 0
Cl .3484(2) -.0564(2) .0362(3) .0700(10) 0
Li .1257(17) .1077(18) .297(3) .115(13) 0
Si(1) .2338(3) .0377(3) -.1969(4) .093(2) 0
Si(2) .3019(3) -.1518(3) .3168(3) .075(2) 0
C(1) .2020(8) .0516(7) -.0489(12) .068(5) 0
C(2) .1627(8) -.0079(9) .0240(12) .072(6) 0
B(3) .1279(9) .0342(11) .1276(17) .083(8) 0
B(4) .1481(9) .1311(10) .1094(16) .081(7) 0
B(5) .1952(9) .1391(9) -.0046(15) .072(6) 0
B(6) .1087(12) .0800(10) -.0005(17) .091(8) 0
C(7) .1432(10) -.0978(8) -.0101(13) .098(7) 0
C(8) .1588(12) .0828(13) -.2893(17) .164(12) 0
C(9) .3254(11) .0957(11) -.2175(13) .128(9) 0
C(10) .2548(15) -.0701(10) -.2364(15) .152(12) 0
C(11) .3077(8) -.0388(9) .2954(10) .072(5) 0
C(12) .3770(8) .0147(9) .2784(10) .069(5) 0
B(13) .3598(11) .1096(11) .2909(13) .085(7) 0
B(14) .2624(11) .1117(11) .3243(15) .085(7) 0
B(15) .2335(10) .0168(11) .3242(13) .074(7) 0
B(16) .3222(14) .0426(12) .3898(15) .097(9) 0
C(17) .4597(8) -.0204(10) .2785(12) .092(6) 0
C(18) .3794(9) -.2089(8) .2476(12) .092(7) 0
C(19) .3095(11) -.1690(10) .4674(10) .110(8) 0
C(20) .2048(9) -.1849(9) .2627(13) .096(7) 0
O(21) .3604(5) .1435(5) .0617(7) .070(4) 0
C(22) .4446(8) .1250(9) .0398(12) .084(6) 0
C(23) .4762(9) .2065(11) .0035(14) .101(7) 0
C(24) .4286(9) .2688(10) .0592(14) .100(7) 0
C(25) .3506(8) .2339(8) .0703(14) .090(7) 0
O(26) .0431(7) .1315(8) .3870(10) .123(5) 0
C(27) .0510(17) .171(2) .487(2) .240(14) 2
C(28) -.0249(15) .1958(15) .530(2) .161(9) 2
C(29) -.081(2) .152(2) .461(3) .251(15) 2
C(30) -.0326(18) .158(3) .364(3) .31(2) 2
H(3) .0788 .0001 .1803 ? 0
H(4) .1058 .1619 .1430 ? 0
H(5) .2126 .1995 -.0526 ? 0
H(6) .0492 .0614 -.0479 ? 0
H(7a) .0939 -.0975 -.0504 ? 0
H(7b) .1846 -.1190 -.0562 ? 0
H(7c) .1381 -.1319 .0540 ? 0
H(8a) .1096 .0535 -.2814 ? 0
H(8b) .1504 .1400 -.2740 ? 0
H(8c) .1778 .0766 -.3633 ? 0
H(9a) .3173 .1517 -.1955 ? 0
H(9b) .3670 .0719 -.1732 ? 0
H(9c) .3404 .0940 -.2937 ? 0
H(10a) .2067 -.1010 -.2267 ? 0
H(10b) .2698 -.0715 -.3126 ? 0
H(10c) .2964 -.0937 -.1921 ? 0
H(13) .4130 .1587 .3057 ? 0
H(14) .2223 .1616 .3603 ? 0
H(15) .1755 -.0149 .3580 ? 0
H(16) .3341 .0314 .4756 ? 0
H(17a) .4780 -.0291 .3527 ? 0
H(17b) .4616 -.0713 .2386 ? 0
H(17c) .4932 .0193 .2432 ? 0
H(18a) .3770 -.1985 .1697 ? 0
H(18b) .4306 -.1930 .2758 ? 0
H(18c) .3710 -.2663 .2611 ? 0
H(19a) .3070 -.2273 .4786 ? 0
H(19b) .3592 -.1484 .4955 ? 0
H(19c) .2665 -.1429 .5054 ? 0
H(20a) .2013 -.1729 .1853 ? 0
H(20b) .1994 -.2430 .2739 ? 0
H(20c) .1631 -.1567 .3008 ? 0
H(22a) .4496 .0829 -.0152 ? 0
H(22b) .4718 .1081 .1058 ? 0
H(23a) .4673 .2124 -.0743 ? 0
H(23b) .5318 .2130 .0191 ? 0
H(24a) .4263 .3206 .0212 ? 0
H(24b) .4516 .2776 .1308 ? 0
H(25a) .3275 .2480 .1399 ? 0
H(25b) .3164 .2533 .0121 ? 0

loop_
_geom_angle_atom_site_label_1
_geom_angle_atom_site_label_2
_geom_angle_atom_site_label_3
_geom_angle
B(3) Li B(14) 96.7(12)
B(3) Li B(15) 77.9(11)
C(2) C(1) B(5) 111.6(12)
B(5) C(1) B(6) 64.2(10)
C(1) C(2) B(6) 65.6(10)
C(1) C(2) C(7) 123.7(12)
B(6) C(2) C(7) 128.9(12)
C(2) B(3) B(6) 62.4(11)
B(3) B(4) B(5) 107.5(13)
B(5) B(4) B(6) 63.7(11)
C(1) B(5) B(6) 63.9(10)
C(1) B(6) C(2) 50.3(8)
C(2) B(6) B(3) 53.0(9)
C(2) B(6) B(4) 94.0(12)
C(1) B(6) B(5) 52.0(9)
B(3) B(6) B(5) 96.4(13)
C(12) C(11) B(15) 108.6(12)
B(15) C(11) B(16) 62.2(11)
C(11) C(12) B(16) 67.2(10)
C(11) C(12) C(17) 120.6(13)
B(16) C(12) C(17) 127.4(12)
C(12) B(13) B(16) 61.4(10)
B(13) B(14) B(15) 105.8(13)
B(15) B(14) B(16) 63.0(11)
C(11) B(15) B(16) 64.1(10)
C(11) B(16) C(12) 50.1(8)
C(12) B(16) B(13) 54.5(10)
C(12) B(16) B(14) 97.3(12)
C(11) B(16) B(15) 53.7(9)
B(13) B(16) B(15) 98.6(12)
Cl Hf O(21) 89.7(2)
B(4) Li B(14) 88.2(12)
B(4) Li B(15) 96.3(12)
C(2) C(1) B(6) 64.1(10)
C(1) C(2) B(3) 111.7(12)
B(3) C(2) B(6) 64.5(11)
B(3) C(2) C(7) 123.5(12)
C(2) B(3) B(4) 103.7(13)
B(4) B(3) B(6) 60.3(11)
B(3) B(4) B(6) 63.4(11)
C(1) B(5) B(4) 105.4(12)
B(4) B(5) B(6) 60.9(10)
C(1) B(6) B(3) 91.4(11)
C(1) B(6) B(4) 92.7(12)
B(3) B(6) B(4) 56.3(10)
C(2) B(6) B(5) 91.4(11)
B(4) B(6) B(5) 55.4(10)
C(12) C(11) B(16) 62.7(10)
C(11) C(12) B(13) 114.8(12)
B(13) C(12) B(16) 64.0(10)
B(13) C(12) C(17) 122.8(13)
C(12) B(13) B(14) 102.8(13)
B(14) B(13) B(16) 59.4(11)
B(13) B(14) B(16) 61.9(11)
C(11) B(15) B(14) 108.0(13)
B(14) B(15) B(16) 60.8(11)
C(11) B(16) B(13) 94.1(11)
C(11) B(16) B(14) 96.6(12)
B(13) B(16) B(14) 58.7(11)
C(12) B(16) B(15) 92.(14)
B(14) B(16) B(15) 56.2(11)

loop_
_geom_bond_atom_site_label_1
_geom_bond_atom_site_label_2
_geom_bond_distance
Hf Cl 2.437(3)
Hf C(2) 2.510(14)
Hf B(4) 2.522(15)
Hf C(11) 2.552(13)
Hf B(13) 2.560(17)
Hf B(15) 2.540(16)
C(1) C(2) 1.471(19)
C(1) B(6) 1.74(2)
C(2) B(6) 1.72(2)
B(3) B(4) 1.63(2)
B(4) B(5) 1.60(3)
B(5) B(6) 1.75(2)
C(11) B(15) 1.58(2)
C(12) B(13) 1.58(2)
C(12) C(17) 1.503(19)
B(13) B(16) 1.74(3)
B(14) B(16) 1.70(3)
Li B(3) 2.38(4)
Li B(14) 2.32(3)
Li O(26) 1.82(3)
Si(1) C(8) 1.84(2)
Si(1) C(10) 1.854(17)
Si(2) C(18) 1.811(15)
Si(2) C(20) 1.838(15)
O(21) C(25) 1.485(15)
C(23) C(24) 1.46(2)
Hf C(1) 2.503(14)
Hf B(3) 2.526(16)
Hf B(5) 2.547(16)
Hf C(12) 2.534(13)
Hf B(14) 2.555(18)
Hf O(21) 2.199(8)
C(1) B(5) 1.527(19)
C(2) B(3) 1.55(2)
C(2) C(7) 1.56(2)
B(3) B(6) 1.75(3)
B(4) B(6) 1.70(3)
C(11) C(12) 1.471(19)
C(11) B(16) 1.77(2)
C(12) B(16) 1.70(2)
B(13) B(14) 1.69(3)
B(14) B(15) 1.62(3)
B(15) B(16) 1.74(3)
Li B(4) 2.34(4)
Li B(15) 2.36(3)
Si(1) C(1) 1.891(15)
Si(1) C(9) 1.826(19)
Si(2) C(11) 1.860(14)
Si(2) C(19) 1.851(13)
O(21) C(22) 1.473(16)
C(22) C(23) 1.50(2)
C(24) C(25) 1.44(2)
